data_4080867
loop_
_publ_author_name
'Orbach, Meital'
'Zenkina, Olena V.'
'Diskin-Posner, Yael'
'Iron, Mark A.'
'van der Boom, Milko E.'

_publ_section_title
;
 A Phosphine-Accelerated ArF--Chloride Bond Activation Process by
 Palladium
;
_journal_issue 10
_journal_name_full Organometallics
_journal_page_first 3074
_journal_paper_doi 10.1021/om400295p
_journal_volume 32
_journal_year 2013
_chemical_formula_sum 'C25 H36 Cl F4 N P2 Pd'
_chemical_formula_weight 630.34
_chemical_name_systematic
; 
 ? 
;
_space_group_IT_number 61
_symmetry_cell_setting orthorhombic
_symmetry_space_group_name_Hall '-P 2ac 2ab'
_symmetry_space_group_name_H-M 'P b c a'
_atom_sites_solution_hydrogens geom
_atom_sites_solution_primary direct
_atom_sites_solution_secondary difmap
_audit_creation_method SHELXL-97
_cell_angle_alpha 90.00
_cell_angle_beta 90.00
_cell_angle_gamma 90.00
_cell_formula_units_Z 8
_cell_length_a 13.3120(4)
_cell_length_b 11.0450(6)
_cell_length_c 38.6140(16)
_cell_measurement_reflns_used 6266
_cell_measurement_temperature 120(2)
_cell_measurement_theta_max 27.48
_cell_measurement_theta_min 2.55
_cell_volume 5677.5(4)
_computing_cell_refinement HKL
_computing_data_collection 'Collect package Bruker - Nonius'
_computing_data_reduction HKL
_computing_structure_refinement 'SHELXL-97 (Sheldrick, 1997)'
_computing_structure_solution 'SHELXS-97 (Sheldrick, 1990)'
_diffrn_ambient_temperature 120(2)
_diffrn_measured_fraction_theta_full 0.986
_diffrn_measured_fraction_theta_max 0.986
_diffrn_measurement_device_type 'Nonius Kappa CCD'
_diffrn_measurement_method 'Phi and Omega scans'
_diffrn_radiation_monochromator graphite
_diffrn_radiation_source 'fine-focus sealed tube'
_diffrn_radiation_type MoK\a
_diffrn_radiation_wavelength 0.71073
_diffrn_reflns_av_R_equivalents 0.0000
_diffrn_reflns_av_sigmaI/netI 0.0844
_diffrn_reflns_limit_h_max 16
_diffrn_reflns_limit_h_min 0
_diffrn_reflns_limit_k_max 13
_diffrn_reflns_limit_k_min 0
_diffrn_reflns_limit_l_max 46
_diffrn_reflns_limit_l_min 0
_diffrn_reflns_number 5318
_diffrn_reflns_theta_full 25.68
_diffrn_reflns_theta_max 25.68
_diffrn_reflns_theta_min 2.87
_exptl_absorpt_coefficient_mu 0.901
_exptl_absorpt_correction_T_max 0.9563
_exptl_absorpt_correction_T_min 0.7738
_exptl_absorpt_correction_type empirical
_exptl_crystal_colour Colorless
_exptl_crystal_density_diffrn 1.475
_exptl_crystal_density_method 'not measured'
_exptl_crystal_description plate
_exptl_crystal_F_000 2576
_exptl_crystal_size_max 0.30
_exptl_crystal_size_mid 0.15
_exptl_crystal_size_min 0.05
_refine_diff_density_max 1.959
_refine_diff_density_min -0.738
_refine_diff_density_rms 0.137
_refine_ls_extinction_method none
_refine_ls_goodness_of_fit_ref 0.989
_refine_ls_hydrogen_treatment write
_refine_ls_matrix_type full
_refine_ls_number_parameters 313
_refine_ls_number_reflns 5318
_refine_ls_number_restraints 0
_refine_ls_restrained_S_all 0.989
_refine_ls_R_factor_all 0.1084
_refine_ls_R_factor_gt 0.0498
_refine_ls_shift/su_max 0.001
_refine_ls_shift/su_mean 0.000
_refine_ls_structure_factor_coef Fsqd
_refine_ls_weighting_details 'calc w=1/[\s^2^(Fo^2^)+(0.0642P)^2^+0.0000P] where P=(Fo^2^+2Fc^2^)/3'
_refine_ls_weighting_scheme calc
_refine_ls_wR_factor_gt 0.1093
_refine_ls_wR_factor_ref 0.1265
_reflns_number_gt 3131
_reflns_number_total 5318
_reflns_threshold_expression >2sigma(I)
_cod_data_source_file om400295p_si_002.cif
_cod_data_source_block complex5
_cod_depositor_comments
;
The following automatic conversions were performed:

'_symmetry_cell_setting' value 'Orthorhombic' changed to
'orthorhombic' according to
/home/saulius/struct/CIF-dictionaries/cif_core.dic dictionary named
'cif_core.dic' version 2.3.1 from 2005-06-27.

Automatic conversion script
Id: cif_fix_values 1891 2012-01-12 08:04:46Z andrius 
;
_cod_original_sg_symbol_H-M Pbca
_cod_database_code 4080867

loop_
_symmetry_equiv_pos_as_xyz
'x, y, z'
'-x+1/2, -y, z+1/2'
'x+1/2, -y+1/2, -z'
'-x, y+1/2, -z+1/2'
'-x, -y, -z'
'x-1/2, y, -z-1/2'
'-x-1/2, y-1/2, z'
'x, -y-1/2, z-1/2'

loop_
_atom_site_label
_atom_site_type_symbol
_atom_site_fract_x
_atom_site_fract_y
_atom_site_fract_z
_atom_site_U_iso_or_equiv
_atom_site_adp_type
_atom_site_occupancy
_atom_site_symmetry_multiplicity
_atom_site_calc_flag
_atom_site_refinement_flags
Pd1 Pd 0.50844(3) 0.57757(3) 0.167278(10) 0.02038(14) Uani 1 1 d .
P2 P 0.54856(11) 0.73588(11) 0.13084(4) 0.0261(3) Uani 1 1 d .
Cl3 Cl 0.58944(9) 0.68580(10) 0.21195(4) 0.0286(3) Uani 1 1 d .
P4 P 0.46532(10) 0.43311(11) 0.20840(4) 0.0223(3) Uani 1 1 d .
C5 C 0.4454(4) 0.4831(4) 0.12858(13) 0.0215(11) Uani 1 1 d .
C6 C 0.3470(4) 0.4949(4) 0.11847(14) 0.0265(13) Uani 1 1 d .
F7 F 0.2857(2) 0.5780(2) 0.13422(8) 0.0349(8) Uani 1 1 d .
C8 C 0.3021(4) 0.4242(4) 0.09337(14) 0.0282(13) Uani 1 1 d .
F9 F 0.2028(2) 0.4407(2) 0.08572(8) 0.0393(8) Uani 1 1 d .
C10 C 0.3547(4) 0.3348(4) 0.07527(14) 0.0316(14) Uani 1 1 d .
C11 C 0.4563(4) 0.3238(5) 0.08492(14) 0.0316(13) Uani 1 1 d .
F12 F 0.5153(2) 0.2419(3) 0.06926(9) 0.0469(9) Uani 1 1 d .
C13 C 0.4971(4) 0.3985(4) 0.11003(14) 0.0251(12) Uani 1 1 d .
F14 F 0.5964(2) 0.3805(2) 0.11679(8) 0.0393(8) Uani 1 1 d .
C15 C 0.3025(4) 0.2576(5) 0.05020(14) 0.0375(15) Uani 1 1 d .
H15 H 0.2366 0.2827 0.0440 0.045 Uiso 1 1 calc R
C16 C 0.3343(5) 0.1590(5) 0.03523(15) 0.0436(16) Uani 1 1 d .
H16 H 0.4008 0.1337 0.0405 0.052 Uiso 1 1 calc R
C17 C 0.2760(5) 0.0827(5) 0.01068(15) 0.0352(14) Uani 1 1 d .
C18 C 0.3225(5) -0.0146(5) -0.00556(15) 0.0456(17) Uani 1 1 d .
H18 H 0.3911 -0.0325 -0.0011 0.055 Uiso 1 1 calc R
C19 C 0.2681(5) -0.0840(5) -0.02800(17) 0.0520(18) Uani 1 1 d .
H19 H 0.3016 -0.1505 -0.0385 0.062 Uiso 1 1 calc R
N20 N 0.1720(4) -0.0664(4) -0.03648(14) 0.0561(16) Uani 1 1 d .
C21 C 0.1275(5) 0.0258(6) -0.02035(17) 0.0582(19) Uani 1 1 d .
H21 H 0.0586 0.0406 -0.0251 0.070 Uiso 1 1 calc R
C22 C 0.1764(5) 0.1028(5) 0.00337(16) 0.0481(17) Uani 1 1 d .
H22 H 0.1411 0.1675 0.0141 0.058 Uiso 1 1 calc R
C23 C 0.5034(4) 0.7255(4) 0.08599(13) 0.0308(13) Uani 1 1 d .
H23A H 0.5294 0.6494 0.0758 0.037 Uiso 1 1 calc R
H23B H 0.4292 0.7193 0.0865 0.037 Uiso 1 1 calc R
C24 C 0.5318(4) 0.8295(5) 0.06196(16) 0.0454(16) Uani 1 1 d .
H24A H 0.5045 0.9055 0.0711 0.068 Uiso 1 1 calc R
H24B H 0.5040 0.8146 0.0389 0.068 Uiso 1 1 calc R
H24C H 0.6051 0.8355 0.0605 0.068 Uiso 1 1 calc R
C25 C 0.4948(4) 0.8770(4) 0.14730(14) 0.0312(13) Uani 1 1 d .
H25A H 0.5374 0.9083 0.1663 0.037 Uiso 1 1 calc R
H25B H 0.4941 0.9382 0.1286 0.037 Uiso 1 1 calc R
C26 C 0.3873(4) 0.8579(4) 0.16072(14) 0.0368(15) Uani 1 1 d .
H26A H 0.3471 0.8177 0.1428 0.055 Uiso 1 1 calc R
H26B H 0.3572 0.9364 0.1663 0.055 Uiso 1 1 calc R
H26C H 0.3891 0.8072 0.1816 0.055 Uiso 1 1 calc R
C27 C 0.6835(4) 0.7617(4) 0.12870(16) 0.0377(15) Uani 1 1 d .
H27A H 0.6981 0.8170 0.1092 0.045 Uiso 1 1 calc R
H27B H 0.7056 0.8019 0.1503 0.045 Uiso 1 1 calc R
C28 C 0.7436(4) 0.6446(5) 0.12390(17) 0.0421(16) Uani 1 1 d .
H28A H 0.7348 0.5928 0.1443 0.063 Uiso 1 1 calc R
H28B H 0.8149 0.6641 0.1211 0.063 Uiso 1 1 calc R
H28C H 0.7194 0.6019 0.1033 0.063 Uiso 1 1 calc R
C29 C 0.5729(4) 0.3746(4) 0.23207(14) 0.0283(13) Uani 1 1 d .
H29A H 0.5939 0.4355 0.2494 0.034 Uiso 1 1 calc R
H29B H 0.5520 0.3009 0.2448 0.034 Uiso 1 1 calc R
C30 C 0.6633(4) 0.3433(4) 0.20933(15) 0.0389(15) Uani 1 1 d .
H30A H 0.6467 0.2739 0.1946 0.058 Uiso 1 1 calc R
H30B H 0.7208 0.3229 0.2241 0.058 Uiso 1 1 calc R
H30C H 0.6802 0.4130 0.1948 0.058 Uiso 1 1 calc R
C31 C 0.3893(4) 0.5042(4) 0.24189(13) 0.0282(13) Uani 1 1 d .
H31A H 0.3738 0.4432 0.2599 0.034 Uiso 1 1 calc R
H31B H 0.4290 0.5694 0.2529 0.034 Uiso 1 1 calc R
C32 C 0.2911(4) 0.5575(4) 0.22860(15) 0.0360(15) Uani 1 1 d .
H32A H 0.3056 0.6230 0.2123 0.054 Uiso 1 1 calc R
H32B H 0.2522 0.5895 0.2481 0.054 Uiso 1 1 calc R
H32C H 0.2522 0.4942 0.2169 0.054 Uiso 1 1 calc R
C33 C 0.3881(4) 0.3023(4) 0.19608(14) 0.0301(13) Uani 1 1 d .
H33A H 0.3558 0.2696 0.2172 0.036 Uiso 1 1 calc R
H33B H 0.3340 0.3306 0.1805 0.036 Uiso 1 1 calc R
C34 C 0.4445(4) 0.1999(4) 0.17820(16) 0.0409(16) Uani 1 1 d .
H34A H 0.4880 0.2335 0.1601 0.061 Uiso 1 1 calc R
H34B H 0.3962 0.1438 0.1678 0.061 Uiso 1 1 calc R
H34C H 0.4856 0.1566 0.1952 0.061 Uiso 1 1 calc R

loop_
_atom_site_aniso_label
_atom_site_aniso_U_11
_atom_site_aniso_U_22
_atom_site_aniso_U_33
_atom_site_aniso_U_23
_atom_site_aniso_U_13
_atom_site_aniso_U_12
Pd1 0.0223(2) 0.0175(2) 0.0213(2) -0.00037(17) -0.00035(18) -0.00172(16)
P2 0.0274(8) 0.0222(7) 0.0286(9) 0.0006(6) 0.0022(7) -0.0021(6)
Cl3 0.0298(8) 0.0266(6) 0.0295(8) -0.0054(6) -0.0020(6) -0.0047(6)
P4 0.0210(8) 0.0203(6) 0.0256(8) 0.0009(6) -0.0010(6) -0.0020(5)
C5 0.020(3) 0.023(3) 0.021(3) 0.007(2) -0.001(2) -0.007(2)
C6 0.032(3) 0.021(3) 0.027(3) -0.002(2) 0.007(3) -0.003(2)
F7 0.0271(18) 0.0375(16) 0.040(2) -0.0081(16) -0.0039(14) 0.0011(14)
C8 0.023(3) 0.035(3) 0.027(4) 0.011(3) -0.006(2) -0.005(3)
F9 0.0281(19) 0.0490(18) 0.041(2) -0.0020(16) -0.0115(15) -0.0003(15)
C10 0.041(4) 0.028(3) 0.026(4) -0.003(2) -0.007(3) -0.006(3)
C11 0.037(4) 0.031(3) 0.026(3) -0.004(3) 0.002(3) -0.003(3)
F12 0.049(2) 0.0404(18) 0.052(2) -0.0236(17) -0.0053(17) 0.0081(15)
C13 0.023(3) 0.024(3) 0.029(3) -0.001(2) -0.002(3) -0.004(2)
F14 0.030(2) 0.0398(17) 0.048(2) -0.0148(16) -0.0062(16) 0.0029(15)
C15 0.050(4) 0.037(3) 0.026(4) -0.001(3) -0.004(3) -0.013(3)
C16 0.060(5) 0.042(3) 0.030(4) 0.001(3) -0.009(3) -0.007(3)
C17 0.049(4) 0.032(3) 0.024(4) 0.004(3) -0.007(3) -0.011(3)
C18 0.052(4) 0.047(4) 0.037(5) 0.000(3) -0.011(3) -0.010(3)
C19 0.069(5) 0.047(4) 0.040(5) -0.005(3) -0.012(4) -0.007(4)
N20 0.074(5) 0.050(3) 0.045(4) -0.008(3) -0.005(3) -0.015(3)
C21 0.060(5) 0.066(4) 0.048(5) -0.014(4) -0.008(4) -0.011(4)
C22 0.063(5) 0.049(4) 0.032(4) -0.011(3) 0.001(3) -0.012(3)
C23 0.036(4) 0.026(3) 0.030(3) -0.001(2) 0.006(3) 0.000(2)
C24 0.047(4) 0.050(4) 0.039(4) 0.016(3) 0.002(3) -0.008(3)
C25 0.049(4) 0.017(2) 0.028(4) -0.002(2) 0.003(3) -0.001(3)
C26 0.038(4) 0.029(3) 0.044(4) 0.002(3) 0.011(3) 0.008(3)
C27 0.033(4) 0.036(3) 0.044(4) 0.003(3) 0.008(3) 0.003(3)
C28 0.023(3) 0.055(4) 0.049(4) -0.011(3) 0.011(3) -0.005(3)
C29 0.026(3) 0.031(3) 0.028(4) 0.006(2) -0.010(3) -0.007(3)
C30 0.027(3) 0.041(3) 0.049(4) 0.002(3) -0.003(3) 0.004(3)
C31 0.027(3) 0.030(3) 0.028(4) 0.002(2) 0.006(3) -0.003(2)
C32 0.025(3) 0.038(3) 0.045(4) 0.006(3) 0.007(3) 0.008(3)
C33 0.030(3) 0.029(3) 0.031(4) 0.004(2) 0.002(3) -0.009(2)
C34 0.048(4) 0.021(3) 0.055(5) -0.003(3) -0.013(3) -0.011(3)

loop_
_atom_type_symbol
_atom_type_description
_atom_type_scat_dispersion_real
_atom_type_scat_dispersion_imag
_atom_type_scat_source
C C 0.0033 0.0016 'International Tables Vol C Tables 4.2.6.8 and 6.1.1.4'
H H 0.0000 0.0000 'International Tables Vol C Tables 4.2.6.8 and 6.1.1.4'
P P 0.1023 0.0942 'International Tables Vol C Tables 4.2.6.8 and 6.1.1.4'
N N 0.0061 0.0033 'International Tables Vol C Tables 4.2.6.8 and 6.1.1.4'
Cl Cl 0.1484 0.1585 'International Tables Vol C Tables 4.2.6.8 and 6.1.1.4'
Pd Pd -0.9988 1.0072 'International Tables Vol C Tables 4.2.6.8 and 6.1.1.4'
F F 0.0171 0.0103 'International Tables Vol C Tables 4.2.6.8 and 6.1.1.4'

loop_
_geom_angle_atom_site_label_1
_geom_angle_atom_site_label_2
_geom_angle_atom_site_label_3
_geom_angle
C5 Pd1 P2 92.11(13)
C5 Pd1 P4 92.77(13)
P2 Pd1 P4 174.07(5)
C5 Pd1 Cl3 177.54(15)
P2 Pd1 Cl3 87.49(5)
P4 Pd1 Cl3 87.77(5)
C27 P2 C25 105.6(2)
C27 P2 C23 106.9(3)
C25 P2 C23 104.7(2)
C27 P2 Pd1 112.00(18)
C25 P2 Pd1 110.08(18)
C23 P2 Pd1 116.87(16)
C29 P4 C31 103.6(2)
C29 P4 C33 106.9(2)
C31 P4 C33 102.2(2)
C29 P4 Pd1 113.15(17)
C31 P4 Pd1 109.08(16)
C33 P4 Pd1 120.12(18)
C13 C5 C6 113.4(5)
C13 C5 Pd1 122.4(4)
C6 C5 Pd1 124.2(4)
F7 C6 C5 120.4(5)
F7 C6 C8 115.6(5)
C5 C6 C8 124.0(5)
F9 C8 C6 119.7(5)
F9 C8 C10 118.1(5)
C6 C8 C10 122.2(5)
C8 C10 C11 114.2(5)
C8 C10 C15 120.2(5)
C11 C10 C15 125.5(5)
F12 C11 C13 119.2(5)
F12 C11 C10 120.1(5)
C13 C11 C10 120.7(5)
F14 C13 C5 119.3(4)
F14 C13 C11 115.4(4)
C5 C13 C11 125.3(5)
C16 C15 C10 128.6(6)
C16 C15 H15 115.7
C10 C15 H15 115.7
C15 C16 C17 125.9(6)
C15 C16 H16 117.1
C17 C16 H16 117.1
C22 C17 C18 117.5(5)
C22 C17 C16 122.9(5)
C18 C17 C16 119.6(6)
C19 C18 C17 119.0(6)
C19 C18 H18 120.5
C17 C18 H18 120.5
N20 C19 C18 125.6(6)
N20 C19 H19 117.2
C18 C19 H19 117.2
C21 N20 C19 115.0(6)
N20 C21 C22 124.1(7)
N20 C21 H21 118.0
C22 C21 H21 118.0
C17 C22 C21 118.8(6)
C17 C22 H22 120.6
C21 C22 H22 120.6
C24 C23 P2 116.5(4)
C24 C23 H23A 108.2
P2 C23 H23A 108.2
C24 C23 H23B 108.2
P2 C23 H23B 108.2
H23A C23 H23B 107.3
C23 C24 H24A 109.5
C23 C24 H24B 109.5
H24A C24 H24B 109.5
C23 C24 H24C 109.5
H24A C24 H24C 109.5
H24B C24 H24C 109.5
C26 C25 P2 111.4(3)
C26 C25 H25A 109.4
P2 C25 H25A 109.4
C26 C25 H25B 109.4
P2 C25 H25B 109.4
H25A C25 H25B 108.0
C25 C26 H26A 109.5
C25 C26 H26B 109.5
H26A C26 H26B 109.5
C25 C26 H26C 109.5
H26A C26 H26C 109.5
H26B C26 H26C 109.5
C28 C27 P2 112.9(4)
C28 C27 H27A 109.0
P2 C27 H27A 109.0
C28 C27 H27B 109.0
P2 C27 H27B 109.0
H27A C27 H27B 107.8
C27 C28 H28A 109.5
C27 C28 H28B 109.5
H28A C28 H28B 109.5
C27 C28 H28C 109.5
H28A C28 H28C 109.5
H28B C28 H28C 109.5
C30 C29 P4 114.3(4)
C30 C29 H29A 108.7
P4 C29 H29A 108.7
C30 C29 H29B 108.7
P4 C29 H29B 108.7
H29A C29 H29B 107.6
C29 C30 H30A 109.5
C29 C30 H30B 109.5
H30A C30 H30B 109.5
C29 C30 H30C 109.5
H30A C30 H30C 109.5
H30B C30 H30C 109.5
C32 C31 P4 113.9(4)
C32 C31 H31A 108.8
P4 C31 H31A 108.8
C32 C31 H31B 108.8
P4 C31 H31B 108.8
H31A C31 H31B 107.7
C31 C32 H32A 109.5
C31 C32 H32B 109.5
H32A C32 H32B 109.5
C31 C32 H32C 109.5
H32A C32 H32C 109.5
H32B C32 H32C 109.5
C34 C33 P4 115.2(4)
C34 C33 H33A 108.5
P4 C33 H33A 108.5
C34 C33 H33B 108.5
P4 C33 H33B 108.5
H33A C33 H33B 107.5
C33 C34 H34A 109.5
C33 C34 H34B 109.5
H34A C34 H34B 109.5
C33 C34 H34C 109.5
H34A C34 H34C 109.5
H34B C34 H34C 109.5

loop_
_geom_bond_atom_site_label_1
_geom_bond_atom_site_label_2
_geom_bond_distance
Pd1 C5 2.007(5)
Pd1 P2 2.3071(14)
Pd1 P4 2.3231(13)
Pd1 Cl3 2.3596(13)
P2 C27 1.820(5)
P2 C25 1.829(5)
P2 C23 1.837(5)
P4 C29 1.818(5)
P4 C31 1.820(5)
P4 C33 1.835(5)
C5 C13 1.364(7)
C5 C6 1.372(6)
C6 F7 1.371(5)
C6 C8 1.381(7)
C8 F9 1.366(5)
C8 C10 1.398(7)
C10 C11 1.408(7)
C10 C15 1.466(7)
C11 F12 1.342(6)
C11 C13 1.385(7)
C13 F14 1.361(5)
C15 C16 1.304(7)
C15 H15 0.9500
C16 C17 1.487(7)
C16 H16 0.9500
C17 C22 1.373(8)
C17 C18 1.390(7)
C18 C19 1.364(7)
C18 H18 0.9500
C19 N20 1.335(8)
C19 H19 0.9500
N20 C21 1.332(7)
C21 C22 1.409(8)
C21 H21 0.9500
C22 H22 0.9500
C23 C24 1.525(6)
C23 H23A 0.9900
C23 H23B 0.9900
C24 H24A 0.9800
C24 H24B 0.9800
C24 H24C 0.9800
C25 C26 1.537(7)
C25 H25A 0.9900
C25 H25B 0.9900
C26 H26A 0.9800
C26 H26B 0.9800
C26 H26C 0.9800
C27 C28 1.532(6)
C27 H27A 0.9900
C27 H27B 0.9900
C28 H28A 0.9800
C28 H28B 0.9800
C28 H28C 0.9800
C29 C30 1.528(7)
C29 H29A 0.9900
C29 H29B 0.9900
C30 H30A 0.9800
C30 H30B 0.9800
C30 H30C 0.9800
C31 C32 1.522(6)
C31 H31A 0.9900
C31 H31B 0.9900
C32 H32A 0.9800
C32 H32B 0.9800
C32 H32C 0.9800
C33 C34 1.523(7)
C33 H33A 0.9900
C33 H33B 0.9900
C34 H34A 0.9800
C34 H34B 0.9800
C34 H34C 0.9800

loop_
_geom_torsion_atom_site_label_1
_geom_torsion_atom_site_label_2
_geom_torsion_atom_site_label_3
_geom_torsion_atom_site_label_4
_geom_torsion
C5 Pd1 P2 C27 -118.8(2)
P4 Pd1 P2 C27 95.8(5)
Cl3 Pd1 P2 C27 58.7(2)
C5 Pd1 P2 C25 124.1(2)
P4 Pd1 P2 C25 -21.3(6)
Cl3 Pd1 P2 C25 -58.36(19)
C5 Pd1 P2 C23 4.9(2)
P4 Pd1 P2 C23 -140.5(5)
Cl3 Pd1 P2 C23 -177.51(19)
C5 Pd1 P4 C29 123.0(2)
P2 Pd1 P4 C29 -91.6(5)
Cl3 Pd1 P4 C29 -54.61(19)
C5 Pd1 P4 C31 -122.3(2)
P2 Pd1 P4 C31 23.1(6)
Cl3 Pd1 P4 C31 60.09(18)
C5 Pd1 P4 C33 -4.9(2)
P2 Pd1 P4 C33 140.5(5)
Cl3 Pd1 P4 C33 177.5(2)
P2 Pd1 C5 C13 94.2(4)
P4 Pd1 C5 C13 -89.2(4)
Cl3 Pd1 C5 C13 14(3)
P2 Pd1 C5 C6 -86.9(4)
P4 Pd1 C5 C6 89.8(4)
Cl3 Pd1 C5 C6 -167(3)
C13 C5 C6 F7 -178.7(4)
Pd1 C5 C6 F7 2.2(7)
C13 C5 C6 C8 3.5(7)
Pd1 C5 C6 C8 -175.6(4)
F7 C6 C8 F9 0.4(7)
C5 C6 C8 F9 178.3(4)
F7 C6 C8 C10 -179.4(4)
C5 C6 C8 C10 -1.5(8)
F9 C8 C10 C11 -179.7(4)
C6 C8 C10 C11 0.1(7)
F9 C8 C10 C15 -3.1(7)
C6 C8 C10 C15 176.7(5)
C8 C10 C11 F12 -179.4(4)
C15 C10 C11 F12 4.2(8)
C8 C10 C11 C13 -0.8(7)
C15 C10 C11 C13 -177.2(5)
C6 C5 C13 F14 178.0(4)
Pd1 C5 C13 F14 -2.9(6)
C6 C5 C13 C11 -4.3(8)
Pd1 C5 C13 C11 174.7(4)
F12 C11 C13 F14 -0.5(7)
C10 C11 C13 F14 -179.1(4)
F12 C11 C13 C5 -178.2(4)
C10 C11 C13 C5 3.3(8)
C8 C10 C15 C16 -168.1(6)
C11 C10 C15 C16 8.1(9)
C10 C15 C16 C17 178.1(5)
C15 C16 C17 C22 -6.1(9)
C15 C16 C17 C18 174.6(5)
C22 C17 C18 C19 0.7(8)
C16 C17 C18 C19 179.9(5)
C17 C18 C19 N20 0.8(10)
C18 C19 N20 C21 -1.9(10)
C19 N20 C21 C22 1.5(10)
C18 C17 C22 C21 -1.0(9)
C16 C17 C22 C21 179.8(6)
N20 C21 C22 C17 -0.2(10)
C27 P2 C23 C24 -52.7(4)
C25 P2 C23 C24 59.0(4)
Pd1 P2 C23 C24 -179.0(3)
C27 P2 C25 C26 -163.0(4)
C23 P2 C25 C26 84.4(4)
Pd1 P2 C25 C26 -42.0(4)
C25 P2 C27 C28 166.1(4)
C23 P2 C27 C28 -82.9(5)
Pd1 P2 C27 C28 46.3(5)
C31 P4 C29 C30 -162.9(4)
C33 P4 C29 C30 89.6(4)
Pd1 P4 C29 C30 -44.9(4)
C29 P4 C31 C32 -178.0(4)
C33 P4 C31 C32 -67.0(4)
Pd1 P4 C31 C32 61.2(4)
C29 P4 C33 C34 -50.7(5)
C31 P4 C33 C34 -159.1(4)
Pd1 P4 C33 C34 80.0(4)
